data_2019577
loop_
_publ_author_name
'Rajesekharan-Nair, Rajeev'
'Lutta, Samuel T.'
'Kennedy, Alan R.'
'Reglinski, John'
'Spicer, Mark D.'

_publ_section_title
;
 Soft scorpionate coordination at alkali metals
;
_journal_coeditor_code OV3047
_journal_issue 5
_journal_name_full 'Acta Crystallographica Section C'
_journal_page_first 421
_journal_page_last 427
_journal_paper_doi 10.1107/S2053229614005737
_journal_volume 70
_journal_year 2014
_chemical_formula_iupac '[Na (C12 H16 B N6 S3)]'
_chemical_formula_moiety 'C12 H16 B N6 Na S3'
_chemical_formula_sum 'C12 H16 B N6 Na S3'
_chemical_formula_weight 374.29
_chemical_name_systematic
Poly[[\m-hydrotris(3-methyl-2-sulfanylidene-2,3-dihydro-1<i>H</i>-1,3-imidazol-1-yl)borato]sodium(I)]
_space_group_IT_number 2
_symmetry_cell_setting triclinic
_symmetry_space_group_name_Hall '-P 1'
_symmetry_space_group_name_H-M 'P -1'
_atom_sites_solution_hydrogens geom
_atom_sites_solution_primary direct
_atom_sites_solution_secondary difmap
_audit_creation_method SHELXL97
_cell_angle_alpha 79.923(4)
_cell_angle_beta 82.774(4)
_cell_angle_gamma 71.167(4)
_cell_formula_units_Z 2
_cell_length_a 7.9707(3)
_cell_length_b 10.0754(4)
_cell_length_c 11.4672(5)
_cell_measurement_reflns_used 6328
_cell_measurement_temperature 123(2)
_cell_measurement_theta_max 29.3104
_cell_measurement_theta_min 3.0022
_cell_volume 855.78(6)
_computing_cell_refinement 'CrysAlis PRO (Oxford Diffraction, 2010)'
_computing_data_collection 'CrysAlis PRO (Oxford Diffraction, 2010)'
_computing_data_reduction 'CrysAlis PRO (Oxford Diffraction, 2010)'
_computing_molecular_graphics 'ORTEP-3 for Windows (Farrugia, 2012)'
_computing_publication_material 'SHELXL97 (Sheldrick, 2008)'
_computing_structure_refinement 'SHELXL97 (Sheldrick, 2008)'
_computing_structure_solution 'SHELXS97 (Sheldrick, 2008)'
_diffrn_ambient_temperature 123(2)
_diffrn_measured_fraction_theta_full 0.999
_diffrn_measured_fraction_theta_max 0.999
_diffrn_measurement_device_type 'Oxford Xcalibur E'
_diffrn_measurement_method \w
_diffrn_radiation_monochromator graphite
_diffrn_radiation_source 'fine-focus sealed tube'
_diffrn_radiation_type MoK\a
_diffrn_radiation_wavelength 0.71073
_diffrn_reflns_av_R_equivalents 0.0666
_diffrn_reflns_av_sigmaI/netI 0.0788
_diffrn_reflns_limit_h_max 10
_diffrn_reflns_limit_h_min -10
_diffrn_reflns_limit_k_max 12
_diffrn_reflns_limit_k_min -12
_diffrn_reflns_limit_l_max 14
_diffrn_reflns_limit_l_min -14
_diffrn_reflns_number 14198
_diffrn_reflns_theta_full 26.99
_diffrn_reflns_theta_max 26.99
_diffrn_reflns_theta_min 3.01
_diffrn_standards_decay_% 0
_diffrn_standards_interval_count 0
_diffrn_standards_number 0
_exptl_absorpt_coefficient_mu 0.464
_exptl_absorpt_correction_T_max 1.00000
_exptl_absorpt_correction_T_min 0.84528
_exptl_absorpt_correction_type multi-scan
_exptl_absorpt_process_details '(CrysAlis PRO; Oxford Diffraction, 2010)'
_exptl_crystal_colour colourless
_exptl_crystal_density_diffrn 1.453
_exptl_crystal_density_method 'not measured'
_exptl_crystal_description prism
_exptl_crystal_F_000 388
_exptl_crystal_size_max 0.15
_exptl_crystal_size_mid 0.10
_exptl_crystal_size_min 0.10
_refine_diff_density_max 0.410
_refine_diff_density_min -0.298
_refine_ls_extinction_method none
_refine_ls_goodness_of_fit_ref 1.015
_refine_ls_hydrogen_treatment mixed
_refine_ls_matrix_type full
_refine_ls_number_parameters 214
_refine_ls_number_reflns 3736
_refine_ls_number_restraints 0
_refine_ls_restrained_S_all 1.015
_refine_ls_R_factor_all 0.0762
_refine_ls_R_factor_gt 0.0485
_refine_ls_shift/su_max 0.000
_refine_ls_shift/su_mean 0.000
_refine_ls_structure_factor_coef Fsqd
_refine_ls_weighting_details 'calc w = 1/[\s^2^(Fo^2^)+(0.0467P)^2^+0.0000P] where P=(Fo^2^+2Fc^2^)/3'
_refine_ls_weighting_scheme calc
_refine_ls_wR_factor_gt 0.1025
_refine_ls_wR_factor_ref 0.1131
_reflns_number_gt 2756
_reflns_number_total 3736
_reflns_threshold_expression I>2\s(I)
_cod_data_source_file ov3047sup1.cif
_cod_data_source_block cotmbm
_cod_database_code 2019577
_cod_database_fobs_code 2019577

loop_
_symmetry_equiv_pos_as_xyz
'x, y, z'
'-x, -y, -z'

loop_
_atom_site_type_symbol
_atom_site_label
_atom_site_fract_x
_atom_site_fract_y
_atom_site_fract_z
_atom_site_U_iso_or_equiv
_atom_site_adp_type
_atom_site_calc_flag
_atom_site_refinement_flags
_atom_site_occupancy
_atom_site_symmetry_multiplicity
Na Na1 0.19375(15) 0.54764(11) 0.54688(10) 0.0284(3) Uani d . 1 1
S S1 -0.08761(9) 0.24782(7) 0.29559(7) 0.02175(18) Uani d . 1 1
S S2 0.50256(9) 0.30101(7) 0.51742(6) 0.01947(18) Uani d . 1 1
S S3 -0.02588(9) 0.67281(7) 0.32821(6) 0.02128(18) Uani d . 1 1
N N1 0.1768(3) 0.3529(2) 0.17788(19) 0.0152(5) Uani d . 1 1
N N2 0.0248(3) 0.2897(2) 0.0639(2) 0.0211(5) Uani d . 1 1
N N3 0.4313(3) 0.2395(2) 0.30694(19) 0.0138(5) Uani d . 1 1
N N4 0.6375(3) 0.0709(2) 0.40183(19) 0.0152(5) Uani d . 1 1
N N5 0.3097(3) 0.5066(2) 0.26103(19) 0.0146(5) Uani d . 1 1
N N6 0.2782(3) 0.7330(2) 0.2349(2) 0.0191(5) Uani d . 1 1
C C1 0.2420(3) 0.3785(3) 0.0608(2) 0.0203(6) Uani d . 1 1
H H1 0.3371 0.4166 0.0347 0.024 Uiso calc R 1 1
C C2 0.1481(4) 0.3403(3) -0.0091(3) 0.0254(7) Uani d . 1 1
H H2 0.1637 0.3469 -0.0932 0.030 Uiso calc R 1 1
C C3 0.0410(3) 0.2981(3) 0.1787(2) 0.0175(6) Uani d . 1 1
C C4 -0.1050(4) 0.2367(3) 0.0249(3) 0.0330(8) Uani d . 1 1
H H4A -0.1353 0.1677 0.0885 0.050 Uiso calc R 1 1
H H4B -0.0548 0.1910 -0.0458 0.050 Uiso calc R 1 1
H H4C -0.2123 0.3157 0.0058 0.050 Uiso calc R 1 1
C C5 0.4960(3) 0.1280(3) 0.2407(2) 0.0167(6) Uani d . 1 1
H H5 0.4565 0.1252 0.1667 0.020 Uiso calc R 1 1
C C6 0.6231(3) 0.0252(3) 0.2985(2) 0.0179(6) Uani d . 1 1
H H6 0.6906 -0.0627 0.2730 0.022 Uiso calc R 1 1
C C7 0.5220(3) 0.2028(3) 0.4064(2) 0.0150(5) Uani d . 1 1
C C8 0.7620(3) -0.0075(3) 0.4912(2) 0.0207(6) Uani d . 1 1
H H8A 0.8442 0.0451 0.4966 0.031 Uiso calc R 1 1
H H8B 0.8293 -0.1007 0.4687 0.031 Uiso calc R 1 1
H H8C 0.6962 -0.0197 0.5684 0.031 Uiso calc R 1 1
C C9 0.4721(3) 0.5253(3) 0.2178(2) 0.0194(6) Uani d . 1 1
H H9 0.5791 0.4521 0.2025 0.023 Uiso calc R 1 1
C C10 0.4521(4) 0.6646(3) 0.2011(2) 0.0220(6) Uani d . 1 1
H H10 0.5415 0.7079 0.1714 0.026 Uiso calc R 1 1
C C11 0.1908(3) 0.6359(3) 0.2725(2) 0.0166(6) Uani d . 1 1
C C12 0.2022(4) 0.8858(3) 0.2344(3) 0.0288(7) Uani d . 1 1
H H12A 0.1813 0.9327 0.1528 0.043 Uiso calc R 1 1
H H12B 0.2848 0.9213 0.2668 0.043 Uiso calc R 1 1
H H12C 0.0892 0.9060 0.2833 0.043 Uiso calc R 1 1
B B1 0.2606(4) 0.3671(3) 0.2881(3) 0.0154(6) Uani d . 1 1
H H1A 0.163(3) 0.375(3) 0.370(2) 0.018 Uiso d . 1 1

loop_
_atom_site_aniso_label
_atom_site_aniso_U_11
_atom_site_aniso_U_22
_atom_site_aniso_U_33
_atom_site_aniso_U_12
_atom_site_aniso_U_13
_atom_site_aniso_U_23
Na1 0.0319(6) 0.0263(6) 0.0247(7) -0.0055(5) -0.0014(5) -0.0050(5)
S1 0.0204(4) 0.0263(4) 0.0220(4) -0.0138(3) 0.0013(3) -0.0015(3)
S2 0.0210(4) 0.0203(4) 0.0183(4) -0.0054(3) -0.0035(3) -0.0063(3)
S3 0.0188(4) 0.0184(4) 0.0234(4) -0.0016(3) 0.0003(3) -0.0037(3)
N1 0.0124(10) 0.0176(11) 0.0156(12) -0.0057(9) -0.0006(9) -0.0006(10)
N2 0.0204(12) 0.0297(13) 0.0175(13) -0.0121(10) -0.0048(10) -0.0037(11)
N3 0.0135(10) 0.0134(11) 0.0152(12) -0.0051(9) -0.0019(9) -0.0014(9)
N4 0.0143(11) 0.0142(11) 0.0183(13) -0.0059(9) -0.0016(9) -0.0020(9)
N5 0.0131(10) 0.0141(11) 0.0166(12) -0.0050(9) -0.0007(9) -0.0012(9)
N6 0.0252(12) 0.0167(12) 0.0193(13) -0.0097(10) -0.0067(10) -0.0035(10)
C1 0.0191(14) 0.0253(15) 0.0158(15) -0.0096(12) 0.0014(11) 0.0022(12)
C2 0.0244(15) 0.0362(17) 0.0151(15) -0.0091(13) -0.0013(12) -0.0028(13)
C3 0.0164(13) 0.0143(13) 0.0211(16) -0.0040(11) -0.0047(11) 0.0003(11)
C4 0.0352(18) 0.0420(19) 0.0313(19) -0.0202(15) -0.0141(14) -0.0057(15)
C5 0.0193(13) 0.0170(13) 0.0172(15) -0.0073(11) -0.0031(11) -0.0066(11)
C6 0.0185(13) 0.0182(14) 0.0197(15) -0.0085(11) 0.0009(11) -0.0059(12)
C7 0.0148(13) 0.0152(13) 0.0157(14) -0.0082(11) 0.0015(10) 0.0004(11)
C8 0.0182(14) 0.0201(14) 0.0229(16) -0.0042(12) -0.0047(11) -0.0017(12)
C9 0.0159(13) 0.0224(14) 0.0202(16) -0.0077(11) 0.0026(11) -0.0032(12)
C10 0.0215(14) 0.0262(15) 0.0209(16) -0.0124(12) -0.0011(12) -0.0009(13)
C11 0.0233(14) 0.0168(14) 0.0113(14) -0.0066(11) -0.0052(11) -0.0027(11)
C12 0.0460(19) 0.0133(14) 0.0297(18) -0.0096(13) -0.0108(14) -0.0031(13)
B1 0.0156(14) 0.0141(15) 0.0163(17) -0.0058(12) 0.0010(12) -0.0009(13)

loop_
_atom_type_symbol
_atom_type_description
_atom_type_scat_dispersion_real
_atom_type_scat_dispersion_imag
_atom_type_scat_source
Na Na 0.0362 0.0249 'International Tables Vol C Tables 4.2.6.8 and 6.1.1.4'
S S 0.1246 0.1234 'International Tables Vol C Tables 4.2.6.8 and 6.1.1.4'
N N 0.0061 0.0033 'International Tables Vol C Tables 4.2.6.8 and 6.1.1.4'
C C 0.0033 0.0016 'International Tables Vol C Tables 4.2.6.8 and 6.1.1.4'
B B 0.0013 0.0007 'International Tables Vol C Tables 4.2.6.8 and 6.1.1.4'
H H 0.0000 0.0000 'International Tables Vol C Tables 4.2.6.8 and 6.1.1.4'

loop_
_geom_angle_atom_site_label_1
_geom_angle_atom_site_label_2
_geom_angle_atom_site_label_3
_geom_angle_site_symmetry_1
_geom_angle_site_symmetry_3
_geom_angle
_geom_angle_publ_flag
S1 Na1 S2 2_566 . 134.78(5) y
S1 Na1 S3 2_566 2_566 102.05(4) y
S2 Na1 S3 . 2_566 83.08(3) y
S1 Na1 S3 2_566 . 107.28(4) y
S2 Na1 S3 . . 115.56(4) y
S3 Na1 S3 2_566 . 102.05(4) y
S1 Na1 C11 2_566 . 121.51(6) ?
S2 Na1 C11 . . 90.86(6) ?
S3 Na1 C11 2_566 . 121.03(6) ?
S3 Na1 C11 . . 31.99(5) ?
S1 Na1 S2 2_566 2_666 78.55(3) y
S2 Na1 S2 . 2_666 80.21(3) y
S3 Na1 S2 2_566 2_666 156.25(4) y
S3 Na1 S2 . 2_666 100.34(4) y
C11 Na1 S2 . 2_666 76.14(5) ?
S1 Na1 Na1 2_566 2_566 113.76(5) ?
S2 Na1 Na1 . 2_566 104.59(4) ?
S3 Na1 Na1 2_566 2_566 51.82(3) ?
S3 Na1 Na1 . 2_566 50.23(3) ?
C11 Na1 Na1 . 2_566 73.95(6) ?
S2 Na1 Na1 2_666 2_566 149.74(6) ?
C3 S1 Na1 . 2_566 110.16(9) ?
C7 S2 Na1 . . 121.13(9) ?
C7 S2 Na1 . 2_666 105.98(9) ?
Na1 S2 Na1 . 2_666 99.79(3) ?
C11 S3 Na1 . 2_566 124.30(9) ?
C11 S3 Na1 . . 75.06(9) ?
Na1 S3 Na1 2_566 . 77.95(4) ?
C3 N1 C1 . . 108.0(2) ?
C3 N1 B1 . . 126.4(2) ?
C1 N1 B1 . . 125.2(2) ?
C3 N2 C2 . . 109.7(2) ?
C3 N2 C4 . . 124.8(2) ?
C2 N2 C4 . . 125.5(2) ?
C7 N3 C5 . . 107.6(2) ?
C7 N3 B1 . . 124.4(2) ?
C5 N3 B1 . . 126.7(2) ?
C7 N4 C6 . . 109.6(2) ?
C7 N4 C8 . . 124.9(2) ?
C6 N4 C8 . . 125.5(2) ?
C11 N5 C9 . . 108.2(2) ?
C11 N5 B1 . . 123.5(2) ?
C9 N5 B1 . . 128.2(2) ?
C11 N6 C10 . . 109.3(2) ?
C11 N6 C12 . . 125.6(2) ?
C10 N6 C12 . . 125.0(2) ?
C2 C1 N1 . . 108.5(2) ?
C2 C1 H1 . . 125.8 ?
N1 C1 H1 . . 125.8 ?
C1 C2 N2 . . 107.0(2) ?
C1 C2 H2 . . 126.5 ?
N2 C2 H2 . . 126.5 ?
N2 C3 N1 . . 106.7(2) ?
N2 C3 S1 . . 124.37(19) ?
N1 C3 S1 . . 128.9(2) ?
N2 C4 H4A . . 109.5 ?
N2 C4 H4B . . 109.5 ?
H4A C4 H4B . . 109.5 ?
N2 C4 H4C . . 109.5 ?
H4A C4 H4C . . 109.5 ?
H4B C4 H4C . . 109.5 ?
C6 C5 N3 . . 108.7(2) ?
C6 C5 H5 . . 125.6 ?
N3 C5 H5 . . 125.6 ?
C5 C6 N4 . . 106.9(2) ?
C5 C6 H6 . . 126.5 ?
N4 C6 H6 . . 126.5 ?
N4 C7 N3 . . 107.1(2) ?
N4 C7 S2 . . 124.8(2) ?
N3 C7 S2 . . 128.06(19) ?
N4 C8 H8A . . 109.5 ?
N4 C8 H8B . . 109.5 ?
H8A C8 H8B . . 109.5 ?
N4 C8 H8C . . 109.5 ?
H8A C8 H8C . . 109.5 ?
H8B C8 H8C . . 109.5 ?
C10 C9 N5 . . 108.1(2) ?
C10 C9 H9 . . 125.9 ?
N5 C9 H9 . . 125.9 ?
C9 C10 N6 . . 107.3(2) ?
C9 C10 H10 . . 126.3 ?
N6 C10 H10 . . 126.3 ?
N5 C11 N6 . . 107.0(2) ?
N5 C11 S3 . . 127.5(2) ?
N6 C11 S3 . . 125.44(19) ?
N5 C11 Na1 . . 87.78(15) ?
N6 C11 Na1 . . 111.07(16) ?
S3 C11 Na1 . . 72.95(9) ?
N6 C12 H12A . . 109.5 ?
N6 C12 H12B . . 109.5 ?
H12A C12 H12B . . 109.5 ?
N6 C12 H12C . . 109.5 ?
H12A C12 H12C . . 109.5 ?
H12B C12 H12C . . 109.5 ?
N3 B1 N5 . . 109.7(2) ?
N3 B1 N1 . . 107.9(2) ?
N5 B1 N1 . . 107.7(2) ?
N3 B1 H1A . . 112.3(13) ?
N5 B1 H1A . . 107.3(12) ?
N1 B1 H1A . . 111.8(13) ?

loop_
_geom_bond_atom_site_label_1
_geom_bond_atom_site_label_2
_geom_bond_site_symmetry_2
_geom_bond_distance
_geom_bond_publ_flag
Na1 S1 2_566 2.8318(13) y
Na1 S2 . 2.9126(12) y
Na1 S3 2_566 3.0164(13) y
Na1 S3 . 3.0846(14) y
Na1 C11 . 3.117(3) ?
Na1 S2 2_666 3.2045(13) y
Na1 Na1 2_566 3.838(2) ?
S1 C3 . 1.690(3) ?
S1 Na1 2_566 2.8318(13) ?
S2 C7 . 1.708(3) ?
S2 Na1 2_666 3.2045(13) ?
S3 C11 . 1.709(3) ?
S3 Na1 2_566 3.0164(13) ?
N1 C3 . 1.363(3) ?
N1 C1 . 1.389(3) ?
N1 B1 . 1.550(4) ?
N2 C3 . 1.358(3) ?
N2 C2 . 1.377(3) ?
N2 C4 . 1.453(3) ?
N3 C7 . 1.359(3) ?
N3 C5 . 1.390(3) ?
N3 B1 . 1.548(3) ?
N4 C7 . 1.356(3) ?
N4 C6 . 1.374(3) ?
N4 C8 . 1.458(3) ?
N5 C11 . 1.358(3) ?
N5 C9 . 1.386(3) ?
N5 B1 . 1.548(3) ?
N6 C11 . 1.358(3) ?
N6 C10 . 1.374(3) ?
N6 C12 . 1.460(3) ?
C1 C2 . 1.340(4) ?
C1 H1 . 0.9500 ?
C2 H2 . 0.9500 ?
C4 H4A . 0.9800 ?
C4 H4B . 0.9800 ?
C4 H4C . 0.9800 ?
C5 C6 . 1.338(4) ?
C5 H5 . 0.9500 ?
C6 H6 . 0.9500 ?
C8 H8A . 0.9800 ?
C8 H8B . 0.9800 ?
C8 H8C . 0.9800 ?
C9 C10 . 1.342(4) ?
C9 H9 . 0.9500 ?
C10 H10 . 0.9500 ?
C12 H12A . 0.9800 ?
C12 H12B . 0.9800 ?
C12 H12C . 0.9800 ?
B1 H1A . 1.13(2) ?

loop_
_geom_torsion_atom_site_label_1
_geom_torsion_atom_site_label_2
_geom_torsion_atom_site_label_3
_geom_torsion_atom_site_label_4
_geom_torsion_site_symmetry_1
_geom_torsion_site_symmetry_4
_geom_torsion
S1 Na1 S2 C7 2_566 . -178.45(11)
S3 Na1 S2 C7 2_566 . 81.43(10)
S3 Na1 S2 C7 . . -18.65(11)
C11 Na1 S2 C7 . . -39.74(11)
S2 Na1 S2 C7 2_666 . -115.51(11)
Na1 Na1 S2 C7 2_566 . 33.89(12)
S1 Na1 S2 Na1 2_566 2_666 -62.93(6)
S3 Na1 S2 Na1 2_566 2_666 -163.06(4)
S3 Na1 S2 Na1 . 2_666 96.86(5)
C11 Na1 S2 Na1 . 2_666 75.77(5)
S2 Na1 S2 Na1 2_666 2_666 0.0
Na1 Na1 S2 Na1 2_566 2_666 149.40(6)
S1 Na1 S3 C11 2_566 . 122.35(9)
S2 Na1 S3 C11 . . -42.77(9)
S3 Na1 S3 C11 2_566 . -130.79(9)
S2 Na1 S3 C11 2_666 . 41.24(9)
Na1 Na1 S3 C11 2_566 . -130.79(9)
S1 Na1 S3 Na1 2_566 2_566 -106.86(5)
S2 Na1 S3 Na1 . 2_566 88.02(4)
S3 Na1 S3 Na1 2_566 2_566 0.0
C11 Na1 S3 Na1 . 2_566 130.79(9)
S2 Na1 S3 Na1 2_666 2_566 172.03(5)
C3 N1 C1 C2 . . 0.0(3)
B1 N1 C1 C2 . . 173.1(2)
N1 C1 C2 N2 . . -0.5(3)
C3 N2 C2 C1 . . 0.7(3)
C4 N2 C2 C1 . . -180.0(2)
C2 N2 C3 N1 . . -0.7(3)
C4 N2 C3 N1 . . 180.0(2)
C2 N2 C3 S1 . . 179.42(19)
C4 N2 C3 S1 . . 0.1(4)
C1 N1 C3 N2 . . 0.4(3)
B1 N1 C3 N2 . . -172.6(2)
C1 N1 C3 S1 . . -179.7(2)
B1 N1 C3 S1 . . 7.3(4)
Na1 S1 C3 N2 2_566 . -136.1(2)
Na1 S1 C3 N1 2_566 . 44.0(2)
C7 N3 C5 C6 . . 0.1(3)
B1 N3 C5 C6 . . -167.1(2)
N3 C5 C6 N4 . . 0.6(3)
C7 N4 C6 C5 . . -1.2(3)
C8 N4 C6 C5 . . -179.2(2)
C6 N4 C7 N3 . . 1.3(3)
C8 N4 C7 N3 . . 179.3(2)
C6 N4 C7 S2 . . -177.58(18)
C8 N4 C7 S2 . . 0.4(4)
C5 N3 C7 N4 . . -0.9(3)
B1 N3 C7 N4 . . 166.7(2)
C5 N3 C7 S2 . . 177.95(19)
B1 N3 C7 S2 . . -14.4(4)
Na1 S2 C7 N4 . . -164.30(17)
Na1 S2 C7 N4 2_666 . 83.4(2)
Na1 S2 C7 N3 . . 17.0(3)
Na1 S2 C7 N3 2_666 . -95.3(2)
C11 N5 C9 C10 . . -1.0(3)
B1 N5 C9 C10 . . 176.4(3)
N5 C9 C10 N6 . . 0.6(3)
C11 N6 C10 C9 . . 0.0(3)
C12 N6 C10 C9 . . 177.9(2)
C9 N5 C11 N6 . . 1.0(3)
B1 N5 C11 N6 . . -176.6(2)
C9 N5 C11 S3 . . -176.8(2)
B1 N5 C11 S3 . . 5.6(4)
C9 N5 C11 Na1 . . -110.41(18)
B1 N5 C11 Na1 . . 72.0(2)
C10 N6 C11 N5 . . -0.6(3)
C12 N6 C11 N5 . . -178.5(2)
C10 N6 C11 S3 . . 177.26(19)
C12 N6 C11 S3 . . -0.7(4)
C10 N6 C11 Na1 . . 93.7(2)
C12 N6 C11 Na1 . . -84.3(3)
Na1 S3 C11 N5 2_566 . 9.7(3)
Na1 S3 C11 N5 . . 73.3(2)
Na1 S3 C11 N6 2_566 . -167.75(19)
Na1 S3 C11 N6 . . -104.1(2)
Na1 S3 C11 Na1 2_566 . -63.67(8)
S1 Na1 C11 N5 2_566 . 158.37(13)
S2 Na1 C11 N5 . . 11.70(14)
S3 Na1 C11 N5 2_566 . -70.74(15)
S3 Na1 C11 N5 . . -130.52(18)
S2 Na1 C11 N5 2_666 . 91.39(14)
Na1 Na1 C11 N5 2_566 . -93.25(14)
S1 Na1 C11 N6 2_566 . 51.01(19)
S2 Na1 C11 N6 . . -95.66(17)
S3 Na1 C11 N6 2_566 . -178.09(15)
S3 Na1 C11 N6 . . 122.1(2)
S2 Na1 C11 N6 2_666 . -15.96(16)
Na1 Na1 C11 N6 2_566 . 159.40(18)
S1 Na1 C11 S3 2_566 . -71.11(10)
S2 Na1 C11 S3 . . 142.21(8)
S3 Na1 C11 S3 2_566 . 59.78(10)
S2 Na1 C11 S3 2_666 . -138.09(8)
Na1 Na1 C11 S3 2_566 . 37.27(7)
C7 N3 B1 N5 . . 75.2(3)
C5 N3 B1 N5 . . -119.5(3)
C7 N3 B1 N1 . . -167.7(2)
C5 N3 B1 N1 . . -2.4(3)
C11 N5 B1 N3 . . -161.2(2)
C9 N5 B1 N3 . . 21.8(4)
C11 N5 B1 N1 . . 81.6(3)
C9 N5 B1 N1 . . -95.5(3)
C3 N1 B1 N3 . . 97.8(3)
C1 N1 B1 N3 . . -74.0(3)
C3 N1 B1 N5 . . -143.9(2)
C1 N1 B1 N5 . . 44.3(3)
